data_1519744
loop_
_publ_author_name
'Smith, Paul D.'
'Coles, Simon J.'
'Hursthouse, Michael B.'

_publ_section_title
;
 C24H29N5NiO3S2
;
_journal_name_full 'Crystal Structure Report Archive'
_journal_page_first 905
_journal_year 2004
_chemical_formula_sum 'C24 H29 N5 Ni O3 S2'
_chemical_formula_weight 558.35
_space_group_IT_number 19
_symmetry_cell_setting orthorhombic
_symmetry_space_group_name_Hall 'P 2ac 2ab'
_symmetry_space_group_name_H-M 'P 21 21 21'
_atom_sites_solution_hydrogens geom
_atom_sites_solution_primary direct
_atom_sites_solution_secondary difmap
_cell_angle_alpha 90.00
_cell_angle_beta 90.00
_cell_angle_gamma 90.00
_cell_formula_units_Z 4
_cell_length_a 11.6146(2)
_cell_length_b 13.3420(4)
_cell_length_c 16.3699(4)
_cell_measurement_reflns_used 17051
_cell_measurement_temperature 120(2)
_cell_measurement_theta_max 27.48
_cell_measurement_theta_min 2.91
_cell_volume 2536.71(11)
_computing_cell_refinement 'DENZO and COLLECT'
_computing_data_collection
;
'DENZO (Otwinowski and Minor, 1997) & COLLECT (Hooft, 1998) '
;
_computing_data_reduction 'DENZO and COLLECT'
_computing_publication_material SHELXL-97
_computing_structure_refinement 'SHELXL-97 (Sheldrick, 2008)'
_computing_structure_solution 'SHELXS-97 (Sheldrick, 2008)'
_diffrn_ambient_temperature 120(2)
_diffrn_measured_fraction_theta_full 0.996
_diffrn_measured_fraction_theta_max 0.996
_diffrn_measurement_device_type 'Enraf Nonius KappaCCD area detector'
_diffrn_measurement_method '\w and \f scans to fill Ewald sphere'
_diffrn_radiation_monochromator graphite
_diffrn_radiation_source 'Enraf Nonius FR591 rotating anode'
_diffrn_radiation_type MoK\a
_diffrn_radiation_wavelength 0.71073
_diffrn_reflns_av_R_equivalents 0.0803
_diffrn_reflns_av_sigmaI/netI 0.0498
_diffrn_reflns_limit_h_max 14
_diffrn_reflns_limit_h_min -15
_diffrn_reflns_limit_k_max 17
_diffrn_reflns_limit_k_min -17
_diffrn_reflns_limit_l_max 18
_diffrn_reflns_limit_l_min -21
_diffrn_reflns_number 22904
_diffrn_reflns_theta_full 27.49
_diffrn_reflns_theta_max 27.49
_diffrn_reflns_theta_min 2.92
_exptl_absorpt_coefficient_mu 0.966
_exptl_absorpt_correction_T_max 0.9443
_exptl_absorpt_correction_T_min 0.5950
_exptl_absorpt_correction_type multi-scan
_exptl_absorpt_process_details 'SORTAV (Blessing, 1997)'
_exptl_crystal_colour yellow
_exptl_crystal_density_diffrn 1.462
_exptl_crystal_density_method 'not measured'
_exptl_crystal_description needle
_exptl_crystal_F_000 1168
_exptl_crystal_size_max 0.60
_exptl_crystal_size_mid 0.08
_exptl_crystal_size_min 0.06
_refine_diff_density_max 0.327
_refine_diff_density_min -0.298
_refine_diff_density_rms 0.062
_refine_ls_abs_structure_details 'Flack H D (1983), Acta Cryst. A39, 876-881'
_refine_ls_abs_structure_Flack -0.006(10)
_refine_ls_extinction_method none
_refine_ls_goodness_of_fit_ref 0.993
_refine_ls_hydrogen_treatment constr
_refine_ls_matrix_type full
_refine_ls_number_parameters 322
_refine_ls_number_reflns 5787
_refine_ls_number_restraints 0
_refine_ls_restrained_S_all 0.993
_refine_ls_R_factor_all 0.0367
_refine_ls_R_factor_gt 0.0334
_refine_ls_shift/su_max 0.001
_refine_ls_shift/su_mean 0.000
_refine_ls_structure_factor_coef Fsqd
_refine_ls_weighting_details 'calc w=1/[\s^2^(Fo^2^)+(0.0283P)^2^+1.9155P] where P=(Fo^2^+2Fc^2^)/3'
_refine_ls_weighting_scheme calc
_refine_ls_wR_factor_gt 0.0757
_refine_ls_wR_factor_ref 0.0781
_reflns_number_gt 5450
_reflns_number_total 5787
_reflns_threshold_expression >2\s(I)
_cod_data_source_file eCrystal-905.cif
_cod_data_source_block s92
_cod_depositor_comments
;
Citation :
Smith, Paul D. and Coles, Simon J. and Hursthouse, Michael B. (2004) 
University of Southampton, Crystal Structure Report Archive. 
(doi:10.5258/ecrystals/905)

More at:
http://ecrystals.chem.soton.ac.uk/905/

The following automatic conversions were performed:

'_symmetry_cell_setting' value 'Orthorhombic' changed to
'orthorhombic' according to the built-in table from CIF Core
dictionary named 'cif_core.dic' version 2.4.1 from 2010-06-29.

Automatic conversion script
Id: cif_fix_values 3392 2015-05-12 13:50:21Z andrius 
;
_cod_original_sg_symbol_H-M P2(1)2(1)2(1)
_cod_database_code 1519744

loop_
_symmetry_equiv_pos_as_xyz
'x, y, z'
'-x+1/2, -y, z+1/2'
'-x, y+1/2, -z+1/2'
'x+1/2, -y+1/2, -z'

loop_
_atom_site_label
_atom_site_type_symbol
_atom_site_fract_x
_atom_site_fract_y
_atom_site_fract_z
_atom_site_U_iso_or_equiv
_atom_site_adp_type
_atom_site_occupancy
_atom_site_symmetry_multiplicity
_atom_site_calc_flag
_atom_site_refinement_flags
_atom_site_disorder_assembly
_atom_site_disorder_group
C22 C 0.2996(3) 0.6070(2) 0.9679(2) 0.0364(7) Uani 1 1 d . . .
H22 H 0.2669 0.5455 0.9857 0.044 Uiso 1 1 calc R . .
C23 C 0.2745(2) 0.7822(2) 0.9382(2) 0.0323(6) Uani 1 1 d . . .
H23A H 0.3585 0.7834 0.9435 0.049 Uiso 1 1 calc R . .
H23B H 0.2410 0.8349 0.9725 0.049 Uiso 1 1 calc R . .
H23C H 0.2533 0.7939 0.8810 0.049 Uiso 1 1 calc R . .
C24 C 0.1087(3) 0.6806(3) 0.9848(3) 0.0747(16) Uani 1 1 d . . .
H24A H 0.0923 0.6163 1.0112 0.112 Uiso 1 1 calc R . .
H24B H 0.0627 0.6867 0.9349 0.112 Uiso 1 1 calc R . .
H24C H 0.0893 0.7355 1.0222 0.112 Uiso 1 1 calc R . .
N5 N 0.2314(2) 0.68579(19) 0.96405(16) 0.0339(6) Uani 1 1 d . . .
O3 O 0.40271(17) 0.60727(15) 0.95025(13) 0.0359(5) Uani 1 1 d . . .
C1 C 0.3403(2) 0.30669(18) 0.99502(15) 0.0165(5) Uani 1 1 d . . .
H1 H 0.4154 0.2861 1.0108 0.020 Uiso 1 1 calc R . .
C2 C 0.3239(2) 0.32792(18) 0.90900(15) 0.0167(5) Uani 1 1 d . . .
C3 C 0.4220(2) 0.32415(18) 0.85851(15) 0.0181(5) Uani 1 1 d . . .
H3 H 0.4959 0.3202 0.8831 0.022 Uiso 1 1 calc R . .
C4 C 0.4141(2) 0.32601(17) 0.77403(15) 0.0171(5) Uani 1 1 d . . .
C5 C 0.5186(2) 0.3201(2) 0.71961(15) 0.0211(5) Uani 1 1 d . . .
H5A H 0.5877 0.3354 0.7516 0.032 Uiso 1 1 calc R . .
H5B H 0.5110 0.3687 0.6750 0.032 Uiso 1 1 calc R . .
H5C H 0.5250 0.2524 0.6969 0.032 Uiso 1 1 calc R . .
C6 C 0.3035(2) 0.32658(18) 0.73968(15) 0.0183(5) Uani 1 1 d . . .
H6 H 0.2959 0.3242 0.6819 0.022 Uiso 1 1 calc R . .
C7 C 0.2050(2) 0.33045(17) 0.78728(14) 0.0159(5) Uani 1 1 d . . .
C8 C 0.2136(2) 0.33478(18) 0.87358(14) 0.0164(5) Uani 1 1 d . . .
C9 C 0.0907(2) 0.32821(18) 0.74903(15) 0.0180(5) Uani 1 1 d . . .
H9 H 0.0304 0.2915 0.7744 0.022 Uiso 1 1 calc R . .
C10 C 0.2959(2) 0.26164(19) 1.12976(15) 0.0192(5) Uani 1 1 d . . .
H10A H 0.3615 0.2159 1.1198 0.023 Uiso 1 1 calc R . .
H10B H 0.2299 0.2207 1.1486 0.023 Uiso 1 1 calc R . .
C11 C 0.3282(2) 0.3359(2) 1.19601(16) 0.0226(5) Uani 1 1 d . . .
H11A H 0.4106 0.3534 1.1903 0.027 Uiso 1 1 calc R . .
H11B H 0.3177 0.3038 1.2500 0.027 Uiso 1 1 calc R . .
C12 C 0.2567(2) 0.4313(2) 1.19273(16) 0.0213(5) Uani 1 1 d . . .
H12A H 0.2583 0.4641 1.2470 0.026 Uiso 1 1 calc R . .
H12B H 0.2914 0.4780 1.1527 0.026 Uiso 1 1 calc R . .
C13 C 0.0601(2) 0.42832(18) 1.22515(15) 0.0171(5) Uani 1 1 d . . .
H13 H 0.0899 0.4439 1.2777 0.021 Uiso 1 1 calc R . .
C14 C -0.0641(2) 0.42678(18) 1.21842(15) 0.0171(5) Uani 1 1 d . . .
C15 C -0.1270(2) 0.43242(18) 1.29187(14) 0.0200(5) Uani 1 1 d . . .
H15 H -0.0865 0.4321 1.3423 0.024 Uiso 1 1 calc R . .
C16 C -0.2457(2) 0.4384(2) 1.29284(15) 0.0226(5) Uani 1 1 d . . .
C17 C -0.3124(3) 0.4423(3) 1.37141(17) 0.0359(7) Uani 1 1 d . . .
H17A H -0.3430 0.3756 1.3839 0.054 Uiso 1 1 calc R . .
H17B H -0.3762 0.4899 1.3658 0.054 Uiso 1 1 calc R . .
H17C H -0.2615 0.4641 1.4158 0.054 Uiso 1 1 calc R . .
C18 C -0.3032(2) 0.43824(19) 1.21802(15) 0.0202(5) Uani 1 1 d . . .
H18 H -0.3849 0.4417 1.2175 0.024 Uiso 1 1 calc R . .
C19 C -0.2442(2) 0.43314(18) 1.14432(15) 0.0177(5) Uani 1 1 d . . .
C20 C -0.1223(2) 0.42909(17) 1.14337(14) 0.0154(4) Uani 1 1 d . . .
C21 C -0.30816(19) 0.42858(17) 1.06645(14) 0.0175(5) Uani 1 1 d . . .
H21 H -0.2830 0.3850 1.0242 0.021 Uiso 1 1 calc R . .
N1 N 0.26484(16) 0.31247(14) 1.05275(13) 0.0157(4) Uani 1 1 d . . .
N2 N 0.13529(17) 0.41130(14) 1.16932(12) 0.0170(4) Uani 1 1 d . . .
N3 N 0.07091(18) 0.37432(17) 0.68280(12) 0.0206(4) Uani 1 1 d . . .
N4 N -0.39721(16) 0.48311(15) 1.05584(13) 0.0182(4) Uani 1 1 d . . .
O1 O -0.04242(15) 0.35620(14) 0.65647(11) 0.0232(4) Uani 1 1 d . . .
H1A H -0.0638 0.4029 0.6256 0.035 Uiso 1 1 calc R . .
O2 O -0.44921(16) 0.46193(14) 0.98045(11) 0.0234(4) Uani 1 1 d . . .
H2 H -0.5042 0.5017 0.9727 0.035 Uiso 1 1 calc R . .
S1 S 0.08608(5) 0.34817(5) 0.92842(4) 0.01930(13) Uani 1 1 d . . .
S2 S -0.05405(5) 0.43847(4) 1.04894(4) 0.01747(12) Uani 1 1 d . . .
Ni1 Ni 0.11734(2) 0.37532(2) 1.056096(18) 0.01442(8) Uani 1 1 d . . .

loop_
_atom_site_aniso_label
_atom_site_aniso_U_11
_atom_site_aniso_U_22
_atom_site_aniso_U_33
_atom_site_aniso_U_23
_atom_site_aniso_U_13
_atom_site_aniso_U_12
C22 0.0339(16) 0.0297(16) 0.0455(18) 0.0143(13) -0.0021(13) 0.0048(12)
C23 0.0287(14) 0.0294(14) 0.0390(17) 0.0001(13) 0.0011(13) 0.0019(10)
C24 0.0262(19) 0.077(3) 0.121(4) 0.065(3) 0.024(2) 0.0127(18)
N5 0.0218(12) 0.0367(14) 0.0432(15) 0.0185(12) 0.0075(11) 0.0047(10)
O3 0.0300(11) 0.0413(12) 0.0365(11) 0.0068(10) 0.0050(9) 0.0142(8)
C1 0.0121(11) 0.0167(11) 0.0207(12) -0.0005(10) -0.0009(9) 0.0005(9)
C2 0.0159(12) 0.0153(11) 0.0188(12) 0.0005(9) -0.0001(9) -0.0009(9)
C3 0.0158(11) 0.0169(11) 0.0215(12) -0.0011(9) -0.0015(9) 0.0012(9)
C4 0.0162(11) 0.0154(11) 0.0197(12) 0.0014(9) 0.0013(9) 0.0003(8)
C5 0.0199(13) 0.0245(13) 0.0190(12) 0.0020(10) 0.0035(10) 0.0032(9)
C6 0.0214(12) 0.0175(12) 0.0160(11) 0.0013(9) -0.0008(9) 0.0014(9)
C7 0.0146(11) 0.0167(11) 0.0163(11) 0.0021(9) -0.0013(9) -0.0007(8)
C8 0.0172(12) 0.0151(11) 0.0170(11) 0.0008(9) -0.0018(9) -0.0025(9)
C9 0.0178(11) 0.0207(12) 0.0154(11) 0.0001(9) -0.0005(9) -0.0027(9)
C10 0.0181(12) 0.0216(12) 0.0178(12) 0.0043(10) -0.0003(9) 0.0022(10)
C11 0.0150(12) 0.0319(14) 0.0208(13) -0.0002(11) -0.0040(10) 0.0033(10)
C12 0.0175(12) 0.0233(13) 0.0232(13) -0.0042(11) -0.0054(10) -0.0020(10)
C13 0.0196(12) 0.0148(11) 0.0170(11) 0.0001(9) -0.0052(9) 0.0001(9)
C14 0.0178(12) 0.0162(11) 0.0174(11) -0.0002(9) 0.0005(9) 0.0028(9)
C15 0.0248(13) 0.0207(12) 0.0145(11) -0.0011(9) -0.0018(10) 0.0021(10)
C16 0.0254(14) 0.0245(13) 0.0178(12) -0.0029(10) 0.0032(10) 0.0026(10)
C17 0.0316(16) 0.057(2) 0.0187(14) -0.0017(13) 0.0055(12) 0.0019(14)
C18 0.0192(12) 0.0206(12) 0.0208(12) -0.0013(10) 0.0022(10) -0.0002(9)
C19 0.0183(12) 0.0158(11) 0.0190(12) -0.0004(10) -0.0011(9) 0.0013(9)
C20 0.0146(11) 0.0146(10) 0.0171(11) -0.0009(9) 0.0002(9) 0.0004(9)
C21 0.0158(11) 0.0200(11) 0.0166(12) -0.0014(10) 0.0012(9) 0.0007(8)
N1 0.0162(9) 0.0154(9) 0.0156(9) 0.0013(9) -0.0043(8) -0.0001(7)
N2 0.0158(10) 0.0148(9) 0.0205(10) -0.0004(8) -0.0042(8) -0.0008(7)
N3 0.0166(10) 0.0238(10) 0.0216(10) -0.0001(9) -0.0043(8) -0.0026(9)
N4 0.0158(10) 0.0235(10) 0.0155(9) -0.0007(9) -0.0001(8) 0.0004(7)
O1 0.0178(9) 0.0273(10) 0.0244(9) 0.0043(8) -0.0104(7) -0.0027(7)
O2 0.0187(9) 0.0325(11) 0.0190(9) -0.0037(7) -0.0066(7) 0.0042(7)
S1 0.0120(3) 0.0311(3) 0.0149(3) 0.0001(2) -0.0005(2) -0.0001(2)
S2 0.0138(3) 0.0246(3) 0.0141(3) 0.0029(2) 0.0000(2) 0.0032(2)
Ni1 0.01176(13) 0.01778(14) 0.01373(14) 0.00059(12) -0.00083(11) 0.00076(10)

loop_
_atom_type_symbol
_atom_type_description
_atom_type_scat_dispersion_real
_atom_type_scat_dispersion_imag
_atom_type_scat_source
C C 0.0033 0.0016 'International Tables Vol C Tables 4.2.6.8 and 6.1.1.4'
H H 0.0000 0.0000 'International Tables Vol C Tables 4.2.6.8 and 6.1.1.4'
N N 0.0061 0.0033 'International Tables Vol C Tables 4.2.6.8 and 6.1.1.4'
O O 0.0106 0.0060 'International Tables Vol C Tables 4.2.6.8 and 6.1.1.4'
S S 0.1246 0.1234 'International Tables Vol C Tables 4.2.6.8 and 6.1.1.4'
Ni Ni 0.3393 1.1124 'International Tables Vol C Tables 4.2.6.8 and 6.1.1.4'

loop_
_geom_angle_atom_site_label_1
_geom_angle_atom_site_label_2
_geom_angle_atom_site_label_3
_geom_angle
_geom_angle_site_symmetry_1
_geom_angle_site_symmetry_3
O3 C22 N5 124.8(3) . .
O3 C22 H22 117.6 . .
N5 C22 H22 117.6 . .
N5 C23 H23A 109.5 . .
N5 C23 H23B 109.5 . .
H23A C23 H23B 109.5 . .
N5 C23 H23C 109.5 . .
H23A C23 H23C 109.5 . .
H23B C23 H23C 109.5 . .
N5 C24 H24A 109.5 . .
N5 C24 H24B 109.5 . .
H24A C24 H24B 109.5 . .
N5 C24 H24C 109.5 . .
H24A C24 H24C 109.5 . .
H24B C24 H24C 109.5 . .
C22 N5 C23 121.1(2) . .
C22 N5 C24 122.4(3) . .
C23 N5 C24 116.5(3) . .
N1 C1 C2 127.6(2) . .
N1 C1 H1 116.2 . .
C2 C1 H1 116.2 . .
C8 C2 C3 119.8(2) . .
C8 C2 C1 122.1(2) . .
C3 C2 C1 117.2(2) . .
C4 C3 C2 122.1(2) . .
C4 C3 H3 119.0 . .
C2 C3 H3 119.0 . .
C3 C4 C6 117.5(2) . .
C3 C4 C5 122.3(2) . .
C6 C4 C5 120.1(2) . .
C4 C5 H5A 109.5 . .
C4 C5 H5B 109.5 . .
H5A C5 H5B 109.5 . .
C4 C5 H5C 109.5 . .
H5A C5 H5C 109.5 . .
H5B C5 H5C 109.5 . .
C7 C6 C4 122.1(2) . .
C7 C6 H6 119.0 . .
C4 C6 H6 119.0 . .
C6 C7 C8 120.3(2) . .
C6 C7 C9 120.4(2) . .
C8 C7 C9 119.3(2) . .
C2 C8 C7 118.1(2) . .
C2 C8 S1 124.59(18) . .
C7 C8 S1 117.31(18) . .
N3 C9 C7 121.2(2) . .
N3 C9 H9 119.4 . .
C7 C9 H9 119.4 . .
N1 C10 C11 111.8(2) . .
N1 C10 H10A 109.3 . .
C11 C10 H10A 109.3 . .
N1 C10 H10B 109.3 . .
C11 C10 H10B 109.3 . .
H10A C10 H10B 107.9 . .
C10 C11 C12 112.7(2) . .
C10 C11 H11A 109.0 . .
C12 C11 H11A 109.0 . .
C10 C11 H11B 109.0 . .
C12 C11 H11B 109.0 . .
H11A C11 H11B 107.8 . .
N2 C12 C11 112.2(2) . .
N2 C12 H12A 109.2 . .
C11 C12 H12A 109.2 . .
N2 C12 H12B 109.2 . .
C11 C12 H12B 109.2 . .
H12A C12 H12B 107.9 . .
N2 C13 C14 128.4(2) . .
N2 C13 H13 115.8 . .
C14 C13 H13 115.8 . .
C20 C14 C15 119.7(2) . .
C20 C14 C13 123.2(2) . .
C15 C14 C13 116.8(2) . .
C16 C15 C14 122.1(2) . .
C16 C15 H15 119.0 . .
C14 C15 H15 119.0 . .
C15 C16 C18 117.9(2) . .
C15 C16 C17 121.8(2) . .
C18 C16 C17 120.3(2) . .
C16 C17 H17A 109.5 . .
C16 C17 H17B 109.5 . .
H17A C17 H17B 109.5 . .
C16 C17 H17C 109.5 . .
H17A C17 H17C 109.5 . .
H17B C17 H17C 109.5 . .
C19 C18 C16 121.7(2) . .
C19 C18 H18 119.1 . .
C16 C18 H18 119.1 . .
C18 C19 C20 120.3(2) . .
C18 C19 C21 120.2(2) . .
C20 C19 C21 119.5(2) . .
C14 C20 C19 118.2(2) . .
C14 C20 S2 123.98(19) . .
C19 C20 S2 117.52(18) . .
N4 C21 C19 120.1(2) . .
N4 C21 H21 119.9 . .
C19 C21 H21 119.9 . .
C1 N1 C10 115.6(2) . .
C1 N1 Ni1 131.03(17) . .
C10 N1 Ni1 113.36(15) . .
C13 N2 C12 115.5(2) . .
C13 N2 Ni1 130.94(17) . .
C12 N2 Ni1 113.31(16) . .
C9 N3 O1 110.4(2) . .
C21 N4 O2 110.72(19) . .
N3 O1 H1A 109.5 . .
N4 O2 H2 109.5 . .
C8 S1 Ni1 112.01(8) . .
C20 S2 Ni1 110.05(8) . .
N1 Ni1 N2 92.29(9) . .
N1 Ni1 S1 92.84(6) . .
N2 Ni1 S1 174.19(6) . .
N1 Ni1 S2 174.31(6) . .
N2 Ni1 S2 93.13(6) . .
S1 Ni1 S2 81.83(2) . .

loop_
_geom_bond_atom_site_label_1
_geom_bond_atom_site_label_2
_geom_bond_distance
_geom_bond_site_symmetry_2
C22 O3 1.232(4) .
C22 N5 1.318(4) .
C22 H22 0.9500 .
C23 N5 1.444(4) .
C23 H23A 0.9800 .
C23 H23B 0.9800 .
C23 H23C 0.9800 .
C24 N5 1.466(4) .
C24 H24A 0.9800 .
C24 H24B 0.9800 .
C24 H24C 0.9800 .
C1 N1 1.291(3) .
C1 C2 1.449(3) .
C1 H1 0.9500 .
C2 C8 1.409(3) .
C2 C3 1.409(3) .
C3 C4 1.386(3) .
C3 H3 0.9500 .
C4 C6 1.402(3) .
C4 C5 1.508(3) .
C5 H5A 0.9800 .
C5 H5B 0.9800 .
C5 H5C 0.9800 .
C6 C7 1.385(3) .
C6 H6 0.9500 .
C7 C8 1.417(3) .
C7 C9 1.469(3) .
C8 S1 1.741(2) .
C9 N3 1.268(3) .
C9 H9 0.9500 .
C10 N1 1.476(3) .
C10 C11 1.516(4) .
C10 H10A 0.9900 .
C10 H10B 0.9900 .
C11 C12 1.520(4) .
C11 H11A 0.9900 .
C11 H11B 0.9900 .
C12 N2 1.486(3) .
C12 H12A 0.9900 .
C12 H12B 0.9900 .
C13 N2 1.284(3) .
C13 C14 1.446(3) .
C13 H13 0.9500 .
C14 C20 1.403(3) .
C14 C15 1.409(3) .
C15 C16 1.381(4) .
C15 H15 0.9500 .
C16 C18 1.396(4) .
C16 C17 1.503(4) .
C17 H17A 0.9800 .
C17 H17B 0.9800 .
C17 H17C 0.9800 .
C18 C19 1.389(3) .
C18 H18 0.9500 .
C19 C20 1.416(3) .
C19 C21 1.477(3) .
C20 S2 1.742(2) .
C21 N4 1.276(3) .
C21 H21 0.9500 .
N1 Ni1 1.9082(19) .
N2 Ni1 1.926(2) .
N3 O1 1.406(3) .
N4 O2 1.403(3) .
O1 H1A 0.8400 .
O2 H2 0.8400 .
S1 Ni1 2.1520(6) .
S2 Ni1 2.1647(6) .
